data_7704116
loop_
_publ_author_name
'Ruiz, Javier'
'Sol, Daniel'
'Mateo, Mar\'ia A'
'Vivanco, Maril\'in'
'Bad\'ia-Lai\~no, Rosana'

_publ_section_title
;
 A new approach to the synthesis of trinuclear gold(i) imidazolate
 complexes and their silver(i)-induced photoluminescence behavior.
;
_journal_issue 20
_journal_name_full 'Dalton transactions (Cambridge, England : 2003)'
_journal_page_first 6561
_journal_page_last 6565
_journal_paper_doi 10.1039/d0dt01246g
_journal_volume 49
_journal_year 2020
_chemical_formula_moiety 'C12 H14 Au Cl N2'
_chemical_formula_sum 'C12 H14 Au Cl N2'
_chemical_formula_weight 418.67
_chemical_name_common 'DS-603 - 18RPA006'
_space_group_crystal_system monoclinic
_space_group_IT_number 14
_space_group_name_Hall '-P 2yn'
_space_group_name_H-M_alt 'P 1 21/n 1'
_atom_sites_solution_hydrogens mixed
_atom_sites_solution_primary dual
_atom_sites_solution_secondary difmap
_audit_update_record
;
2019-09-23 deposited with the CCDC.	2020-04-17 downloaded from the CCDC.
;
_cell_angle_alpha 90
_cell_angle_beta 92.2034(12)
_cell_angle_gamma 90
_cell_formula_units_Z 4
_cell_length_a 9.7911(2)
_cell_length_b 11.5080(2)
_cell_length_c 11.9686(2)
_cell_measurement_reflns_used 7618
_cell_measurement_temperature 100.(2)
_cell_measurement_theta_max 29.7866
_cell_measurement_theta_min 2.4561
_cell_volume 1347.58(4)
_computing_cell_refinement 'SAINT V8.38A (Bruker AXS Inc., 2017)'
_computing_data_collection 'Bruker APEX3 software'
_computing_data_reduction 'SAINT V8.38A (Bruker AXS Inc., 2017)'
_computing_molecular_graphics 'shelXle (C.B. Huebschle, rev 882)'
_computing_structure_refinement 'SHELXL-2017/1 (Sheldrick, 2017)'
_computing_structure_solution 'SHELXT 2014/5 (Sheldrick, 2014)'
_diffrn_ambient_temperature 100.(2)
_diffrn_detector_area_resol_mean 8.3333
_diffrn_measured_fraction_theta_full 0.999
_diffrn_measured_fraction_theta_max 0.999
_diffrn_measurement_device_type 'Bruker AXS X8 APEX-II'
_diffrn_measurement_method '\f or \w oscillation scans'
_diffrn_radiation_monochromator graphite
_diffrn_radiation_type MoK\a
_diffrn_radiation_wavelength 0.71073
_diffrn_reflns_av_R_equivalents 0.0467
_diffrn_reflns_av_unetI/netI 0.0391
_diffrn_reflns_limit_h_max 14
_diffrn_reflns_limit_h_min -14
_diffrn_reflns_limit_k_max 17
_diffrn_reflns_limit_k_min -17
_diffrn_reflns_limit_l_max 17
_diffrn_reflns_limit_l_min -17
_diffrn_reflns_number 29419
_diffrn_reflns_theta_full 32.11
_diffrn_reflns_theta_max 32.11
_diffrn_reflns_theta_min 2.46
_diffrn_source 'sealed x-ray tube'
_diffrn_source_type 'SIEMENS KFN MO 2K-90'
_exptl_absorpt_coefficient_mu 11.091
_exptl_absorpt_correction_T_max 0.43
_exptl_absorpt_correction_T_min 0.33
_exptl_absorpt_correction_type multi-scan
_exptl_absorpt_process_details
;
SADABS-2016/2 - Bruker AXS area detector scaling and absorption correction
;
_exptl_crystal_colour yellow
_exptl_crystal_density_diffrn 2.064
_exptl_crystal_density_method 'not measured'
_exptl_crystal_description prism
_exptl_crystal_F_000 784
_exptl_crystal_size_max 0.110
_exptl_crystal_size_mid 0.100
_exptl_crystal_size_min 0.090
_refine_diff_density_max 1.549
_refine_diff_density_min -1.014
_refine_ls_extinction_method none
_refine_ls_goodness_of_fit_ref 1.041
_refine_ls_hydrogen_treatment mixed
_refine_ls_matrix_type full
_refine_ls_number_parameters 151
_refine_ls_number_reflns 4724
_refine_ls_number_restraints 0
_refine_ls_restrained_S_all 1.041
_refine_ls_R_factor_all 0.0463
_refine_ls_R_factor_gt 0.0282
_refine_ls_shift/su_max 0.002
_refine_ls_shift/su_mean 0.000
_refine_ls_structure_factor_coef Fsqd
_refine_ls_weighting_details 'w=1/[\s^2^(Fo^2^)+(0.0226P)^2^+0.5484P] where P=(Fo^2^+2Fc^2^)/3'
_refine_ls_weighting_scheme calc
_refine_ls_wR_factor_gt 0.0517
_refine_ls_wR_factor_ref 0.0560
_reflns_number_gt 3656
_reflns_number_total 4724
_reflns_threshold_expression 'I > 2\s(I)'
_cod_data_source_file d0dt01246g2.cif
_cod_data_source_block 18RPA006
_cod_depositor_comments
;
The following automatic conversions were performed:

data item '_exptl_absorpt_correction_type' value 'Multi-Scan' was
changed to 'multi-scan' in accordance with the
/home/data/users/saulius/crontab/automatic-downloads/rss-feeds/RSC/lib/dictionaries/cif_core.dic
dictionary named 'cif_core.dic' version 2.4.2 last updated on
2011-04-26.

Automatic conversion script
Id: cif_fix_values 7556 2019-12-06 15:28:31Z antanas 

 Adding full bibliography for 7704114--7704117.cif.
;
_cod_database_code 7704116

loop_
_space_group_symop_operation_xyz
'x, y, z'
'-x+1/2, y+1/2, -z+1/2'
'-x, -y, -z'
'x-1/2, -y-1/2, z-1/2'

loop_
_atom_site_type_symbol
_atom_site_label
_atom_site_fract_x
_atom_site_fract_y
_atom_site_fract_z
_atom_site_U_iso_or_equiv
_atom_site_adp_type
_atom_site_calc_flag
_atom_site_refinement_flags_adp
_atom_site_refinement_flags_occupancy
_atom_site_refinement_flags_posn
_atom_site_occupancy
_atom_site_disorder_assembly
_atom_site_disorder_group
Au Au1 0.46829(2) 0.40829(2) 0.36883(2) 0.02132(4) Uani d . . . 1 . .
Cl Cl1 0.62479(9) 0.51419(8) 0.27447(8) 0.0296(2) Uani d . . . 1 . .
C C1 0.3441(3) 0.2984(3) 0.4414(3) 0.0214(7) Uani d . . . 1 . .
N N2 0.2993(3) 0.1980(2) 0.3937(2) 0.0208(6) Uani d . . . 1 . .
C C3 0.2292(3) 0.1307(3) 0.4695(3) 0.0223(7) Uani d . . . 1 . .
C C4 0.2298(4) 0.1926(3) 0.5649(3) 0.0274(8) Uani d . . . 1 . .
H H4 0.189851 0.170524 0.632795 0.033 Uiso calc U . R 1 . .
N N5 0.2996(3) 0.2947(3) 0.5451(3) 0.0266(7) Uani d . . . 1 . .
H H5 0.315(4) 0.363(4) 0.590(3) 0.032 Uiso d U . . 1 . .
C C6 0.3185(4) 0.1695(3) 0.2780(3) 0.0246(8) Uani d . . . 1 . .
C C7 0.4360(5) 0.1107(3) 0.2507(4) 0.0353(10) Uani d . . . 1 . .
C C8 0.4515(7) 0.0877(4) 0.1375(5) 0.0590(16) Uani d . . . 1 . .
H H8 0.529832 0.046572 0.114865 0.071 Uiso calc U . R 1 . .
C C9 0.3552(8) 0.1235(4) 0.0581(4) 0.0655(18) Uani d . . . 1 . .
H H9 0.368303 0.107412 -0.018586 0.079 Uiso calc U . R 1 . .
C C10 0.2416(6) 0.1815(4) 0.0884(4) 0.0519(14) Uani d . . . 1 . .
H H10 0.17614 0.204961 0.032222 0.062 Uiso calc U . R 1 . .
C C11 0.2191(4) 0.2073(3) 0.1996(3) 0.0313(9) Uani d . . . 1 . .
C C12 0.5408(4) 0.0755(4) 0.3382(4) 0.0474(12) Uani d . . . 1 . .
H H12A 0.604047 0.019579 0.306409 0.071 Uiso calc U . R 1 . .
H H12B 0.495449 0.039692 0.401094 0.071 Uiso calc U . R 1 . .
H H12C 0.59175 0.14424 0.36442 0.071 Uiso calc U . R 1 . .
C C13 0.0974(4) 0.2752(4) 0.2349(4) 0.0443(11) Uani d . . . 1 . .
H H13A 0.041967 0.297993 0.168599 0.067 Uiso calc U . R 1 . .
H H13B 0.12831 0.344924 0.27553 0.067 Uiso calc U . R 1 . .
H H13C 0.042512 0.227061 0.283624 0.067 Uiso calc U . R 1 . .
C C14 0.1745(4) 0.0132(3) 0.4411(3) 0.0290(8) Uani d . . . 1 . .
H H14A 0.10485 0.019796 0.380367 0.044 Uiso calc U . R 1 . .
H H14B 0.133518 -0.020719 0.507014 0.044 Uiso calc U . R 1 . .
H H14C 0.249003 -0.03668 0.417207 0.044 Uiso calc U . R 1 . .

loop_
_atom_site_aniso_label
_atom_site_aniso_U_11
_atom_site_aniso_U_22
_atom_site_aniso_U_33
_atom_site_aniso_U_12
_atom_site_aniso_U_13
_atom_site_aniso_U_23
Au1 0.02213(6) 0.01975(6) 0.02215(7) -0.00166(6) 0.00178(5) -0.00279(6)
Cl1 0.0329(5) 0.0294(5) 0.0269(5) -0.0086(4) 0.0095(4) -0.0068(4)
C1 0.0217(16) 0.0212(16) 0.0213(17) 0.0007(13) -0.0006(14) -0.0024(14)
N2 0.0205(13) 0.0202(14) 0.0217(15) -0.0010(11) 0.0018(12) 0.0003(12)
C3 0.0209(16) 0.0209(16) 0.0249(18) 0.0029(13) 0.0011(14) 0.0045(14)
C4 0.0280(18) 0.0304(19) 0.0239(19) -0.0024(15) 0.0019(15) 0.0026(16)
N5 0.0319(17) 0.0255(16) 0.0226(16) -0.0016(13) 0.0029(13) -0.0033(13)
C6 0.0342(19) 0.0183(16) 0.0218(18) -0.0060(15) 0.0062(15) -0.0010(14)
C7 0.045(2) 0.0204(19) 0.042(2) -0.0043(16) 0.019(2) -0.0026(17)
C8 0.090(4) 0.035(3) 0.055(3) -0.001(3) 0.045(3) -0.011(2)
C9 0.135(6) 0.037(3) 0.027(3) -0.022(3) 0.024(3) -0.011(2)
C10 0.098(4) 0.029(2) 0.027(2) -0.023(3) -0.010(3) 0.0017(19)
C11 0.046(2) 0.0194(18) 0.027(2) -0.0106(17) -0.0095(18) 0.0014(15)
C12 0.031(2) 0.041(3) 0.071(3) 0.0145(19) 0.012(2) -0.004(2)
C13 0.042(2) 0.034(2) 0.055(3) -0.001(2) -0.022(2) 0.012(2)
C14 0.033(2) 0.0252(18) 0.029(2) -0.0056(16) 0.0041(16) 0.0025(16)

loop_
_atom_type_symbol
_atom_type_description
_atom_type_scat_dispersion_real
_atom_type_scat_dispersion_imag
_atom_type_scat_source
C C 0.0033 0.0016 'International Tables Vol C Tables 4.2.6.8 and 6.1.1.4'
H H 0.0000 0.0000 'International Tables Vol C Tables 4.2.6.8 and 6.1.1.4'
N N 0.0061 0.0033 'International Tables Vol C Tables 4.2.6.8 and 6.1.1.4'
Cl Cl 0.1484 0.1585 'International Tables Vol C Tables 4.2.6.8 and 6.1.1.4'
Au Au -2.0133 8.8022 'International Tables Vol C Tables 4.2.6.8 and 6.1.1.4'

loop_
_geom_angle_atom_site_label_1
_geom_angle_atom_site_label_2
_geom_angle_atom_site_label_3
_geom_angle_site_symmetry_1
_geom_angle_site_symmetry_3
_geom_angle
_geom_angle_publ_flag
C1 Au1 Cl1 . . 172.39(10) ?
N5 C1 N2 . . 104.7(3) ?
N5 C1 Au1 . . 131.2(3) ?
N2 C1 Au1 . . 123.7(2) ?
C1 N2 C3 . . 111.0(3) ?
C1 N2 C6 . . 123.1(3) ?
C3 N2 C6 . . 125.8(3) ?
C4 C3 N2 . . 105.8(3) ?
C4 C3 C14 . . 131.6(3) ?
N2 C3 C14 . . 122.5(3) ?
C3 C4 N5 . . 106.8(3) ?
C3 C4 H4 . . 126.6 ?
N5 C4 H4 . . 126.6 ?
C1 N5 C4 . . 111.6(3) ?
C1 N5 H5 . . 116.(2) ?
C4 N5 H5 . . 132.(2) ?
C7 C6 C11 . . 123.9(4) ?
C7 C6 N2 . . 118.6(3) ?
C11 C6 N2 . . 117.4(3) ?
C6 C7 C8 . . 116.4(5) ?
C6 C7 C12 . . 121.4(4) ?
C8 C7 C12 . . 122.2(4) ?
C9 C8 C7 . . 121.2(5) ?
C9 C8 H8 . . 119.4 ?
C7 C8 H8 . . 119.4 ?
C10 C9 C8 . . 120.6(5) ?
C10 C9 H9 . . 119.7 ?
C8 C9 H9 . . 119.7 ?
C9 C10 C11 . . 121.5(5) ?
C9 C10 H10 . . 119.3 ?
C11 C10 H10 . . 119.3 ?
C10 C11 C6 . . 116.4(4) ?
C10 C11 C13 . . 122.6(4) ?
C6 C11 C13 . . 121.0(4) ?
C7 C12 H12A . . 109.5 ?
C7 C12 H12B . . 109.5 ?
H12A C12 H12B . . 109.5 ?
C7 C12 H12C . . 109.5 ?
H12A C12 H12C . . 109.5 ?
H12B C12 H12C . . 109.5 ?
C11 C13 H13A . . 109.5 ?
C11 C13 H13B . . 109.5 ?
H13A C13 H13B . . 109.5 ?
C11 C13 H13C . . 109.5 ?
H13A C13 H13C . . 109.5 ?
H13B C13 H13C . . 109.5 ?
C3 C14 H14A . . 109.5 ?
C3 C14 H14B . . 109.5 ?
H14A C14 H14B . . 109.5 ?
C3 C14 H14C . . 109.5 ?
H14A C14 H14C . . 109.5 ?
H14B C14 H14C . . 109.5 ?

loop_
_geom_bond_atom_site_label_1
_geom_bond_atom_site_label_2
_geom_bond_site_symmetry_2
_geom_bond_distance
_geom_bond_publ_flag
Au1 C1 . 1.978(3) ?
Au1 Cl1 . 2.2895(9) ?
C1 N5 . 1.332(4) ?
C1 N2 . 1.354(4) ?
N2 C3 . 1.393(4) ?
N2 C6 . 1.442(4) ?
C3 C4 . 1.346(5) ?
C3 C14 . 1.489(5) ?
C4 N5 . 1.384(5) ?
C4 H4 . 0.95 ?
N5 H5 . 0.96(4) ?
C6 C7 . 1.384(5) ?
C6 C11 . 1.395(5) ?
C7 C8 . 1.394(6) ?
C7 C12 . 1.494(7) ?
C8 C9 . 1.375(9) ?
C8 H8 . 0.95 ?
C9 C10 . 1.358(8) ?
C9 H9 . 0.95 ?
C10 C11 . 1.390(6) ?
C10 H10 . 0.95 ?
C11 C13 . 1.499(6) ?
C12 H12A . 0.98 ?
C12 H12B . 0.98 ?
C12 H12C . 0.98 ?
C13 H13A . 0.98 ?
C13 H13B . 0.98 ?
C13 H13C . 0.98 ?
C14 H14A . 0.98 ?
C14 H14B . 0.98 ?
C14 H14C . 0.98 ?

loop_
_geom_hbond_atom_site_label_D
_geom_hbond_atom_site_label_H
_geom_hbond_atom_site_label_A
_geom_hbond_site_symmetry_A
_geom_hbond_distance_DH
_geom_hbond_distance_HA
_geom_hbond_distance_DA
_geom_hbond_angle_DHA
_geom_hbond_publ_flag
N5 H5 Cl1 3_666 0.96(4) 2.21(4) 3.151(3) 164.(3) ?

loop_
_geom_torsion_atom_site_label_1
_geom_torsion_atom_site_label_2
_geom_torsion_atom_site_label_3
_geom_torsion_atom_site_label_4
_geom_torsion_site_symmetry_1
_geom_torsion_site_symmetry_2
_geom_torsion_site_symmetry_3
_geom_torsion_site_symmetry_4
_geom_torsion
_geom_torsion_publ_flag
N5 C1 N2 C3 . . . . -1.3(4) ?
Au1 C1 N2 C3 . . . . 171.7(2) ?
N5 C1 N2 C6 . . . . 176.3(3) ?
Au1 C1 N2 C6 . . . . -10.7(5) ?
C1 N2 C3 C4 . . . . 0.9(4) ?
C6 N2 C3 C4 . . . . -176.7(3) ?
C1 N2 C3 C14 . . . . -177.0(3) ?
C6 N2 C3 C14 . . . . 5.4(5) ?
N2 C3 C4 N5 . . . . -0.2(4) ?
C14 C3 C4 N5 . . . . 177.5(4) ?
N2 C1 N5 C4 . . . . 1.2(4) ?
Au1 C1 N5 C4 . . . . -171.0(3) ?
C3 C4 N5 C1 . . . . -0.7(4) ?
C1 N2 C6 C7 . . . . 89.7(4) ?
C3 N2 C6 C7 . . . . -93.0(4) ?
C1 N2 C6 C11 . . . . -87.8(4) ?
C3 N2 C6 C11 . . . . 89.5(4) ?
C11 C6 C7 C8 . . . . -1.2(6) ?
N2 C6 C7 C8 . . . . -178.5(3) ?
C11 C6 C7 C12 . . . . 178.1(4) ?
N2 C6 C7 C12 . . . . 0.8(5) ?
C6 C7 C8 C9 . . . . 0.9(7) ?
C12 C7 C8 C9 . . . . -178.4(4) ?
C7 C8 C9 C10 . . . . -0.6(8) ?
C8 C9 C10 C11 . . . . 0.4(7) ?
C9 C10 C11 C6 . . . . -0.6(6) ?
C9 C10 C11 C13 . . . . 177.6(4) ?
C7 C6 C11 C10 . . . . 1.0(5) ?
N2 C6 C11 C10 . . . . 178.3(3) ?
C7 C6 C11 C13 . . . . -177.2(4) ?
N2 C6 C11 C13 . . . . 0.1(5) ?
